data_7225738
loop_
_publ_author_name
'Saunders, Lucy K.'
'Nowell, Harriott'
'Raithby, Paul R.'
'Wilson, Chick C.'

_publ_section_title
;
 Crystal engineering urea organic acid hydrogen bonded networks with
 solvent inclusion properties
;
_journal_issue 31
_journal_name_full CrystEngComm
_journal_page_first 5916
_journal_paper_doi 10.1039/C6CE00872K
_journal_volume 18
_journal_year 2016
_chemical_formula_moiety 'C7 H8 N2 O1, C8 H5 N1 O6, C3 H6 O1'
_chemical_formula_sum 'C18 H19 N3 O8'
_chemical_formula_weight 405.36
_chemical_name_systematic 'n-phenylurea 5-nitroisophthalic acid acetone solvate'
_space_group_crystal_system monoclinic
_space_group_IT_number 14
_space_group_name_Hall '-P 2ybc'
_space_group_name_H-M_alt 'P 1 21/c 1'
_symmetry_space_group_name_Hall '-P 2ybc'
_symmetry_space_group_name_H-M 'P 1 21/c 1'
_atom_sites_solution_hydrogens difmap
_audit_creation_method SHELXL-2014
_audit_update_record
;
2016-04-01 deposited with the CCDC.
2016-06-28 downloaded from the CCDC.
;
_cell_angle_alpha 90
_cell_angle_beta 91.5280(10)
_cell_angle_gamma 90
_cell_formula_units_Z 4
_cell_length_a 7.77870(10)
_cell_length_b 18.8747(2)
_cell_length_c 13.03430(10)
_cell_measurement_reflns_used 7666
_cell_measurement_temperature 150
_cell_measurement_theta_max 71.7470
_cell_measurement_theta_min 4.6900
_cell_volume 1913.02(4)
_computing_cell_refinement
;
CrysAlisPro, Agilent Technologies,
Version 1.171.37.33 (release 27-03-2014 CrysAlis171 .NET)
(compiled Mar 27 2014,17:12:48)
;
_computing_data_collection
;
CrysAlisPro, Agilent Technologies,
Version 1.171.37.33 (release 27-03-2014 CrysAlis171 .NET)
(compiled Mar 27 2014,17:12:48)
;
_computing_data_reduction
;
CrysAlisPro, Agilent Technologies,
Version 1.171.37.33 (release 27-03-2014 CrysAlis171 .NET)
(compiled Mar 27 2014,17:12:48)
;
_computing_structure_refinement 'SHELXL-2013 (Sheldrick, 2013)'
_computing_structure_solution 'SHELXS-2013 (Sheldrick, 2013)'
_diffrn_ambient_environment N~2~
_diffrn_ambient_temperature 150
_diffrn_detector 'CCD plate'
_diffrn_detector_area_resol_mean 8.1150
_diffrn_detector_type EosS2
_diffrn_measured_fraction_theta_full 1.000
_diffrn_measured_fraction_theta_max 0.988
_diffrn_measurement_device 'four-circle diffractometer'
_diffrn_measurement_device_type 'SuperNova, Dual, Cu at zero, EosS2'
_diffrn_radiation_monochromator mirror
_diffrn_radiation_probe x-ray
_diffrn_radiation_type 'Cu K\a'
_diffrn_radiation_wavelength 1.54184
_diffrn_reflns_av_R_equivalents 0.0272
_diffrn_reflns_av_unetI/netI 0.0219
_diffrn_reflns_Laue_measured_fraction_full 1.000
_diffrn_reflns_Laue_measured_fraction_max 0.988
_diffrn_reflns_limit_h_max 9
_diffrn_reflns_limit_h_min -7
_diffrn_reflns_limit_k_max 23
_diffrn_reflns_limit_k_min -19
_diffrn_reflns_limit_l_max 16
_diffrn_reflns_limit_l_min -14
_diffrn_reflns_number 12893
_diffrn_reflns_point_group_measured_fraction_full 1.000
_diffrn_reflns_point_group_measured_fraction_max 0.988
_diffrn_reflns_theta_full 67.684
_diffrn_reflns_theta_max 71.919
_diffrn_reflns_theta_min 4.123
_diffrn_source 'sealed X-ray tube'
_diffrn_source_type 'SuperNova (Cu) X-ray Source'
_exptl_absorpt_coefficient_mu 0.958
_exptl_absorpt_correction_T_max 1.00000
_exptl_absorpt_correction_T_min 0.94218
_exptl_absorpt_correction_type multi-scan
_exptl_absorpt_process_details
;
CrysAlisPro, Agilent Technologies,
Version 1.171.37.33 (release 27-03-2014 CrysAlis171 .NET)
(compiled Mar 27 2014,17:12:48)
Empirical absorption correction using spherical harmonics,
 implemented in SCALE3 ABSPACK scaling algorithm.
;
_exptl_crystal_colour colourless
_exptl_crystal_density_diffrn 1.407
_exptl_crystal_density_method 'not measured'
_exptl_crystal_description block
_exptl_crystal_F_000 848
_exptl_crystal_size_max 0.2
_exptl_crystal_size_mid 0.1
_exptl_crystal_size_min 0.1
_refine_diff_density_max 0.222
_refine_diff_density_min -0.240
_refine_diff_density_rms 0.047
_refine_ls_extinction_method none
_refine_ls_goodness_of_fit_ref 1.029
_refine_ls_hydrogen_treatment refall
_refine_ls_matrix_type full
_refine_ls_number_parameters 338
_refine_ls_number_reflns 3711
_refine_ls_number_restraints 0
_refine_ls_restrained_S_all 1.029
_refine_ls_R_factor_all 0.0376
_refine_ls_R_factor_gt 0.0345
_refine_ls_shift/su_max 0.001
_refine_ls_shift/su_mean 0.000
_refine_ls_structure_factor_coef Fsqd
_refine_ls_weighting_details 'w=1/[\s^2^(Fo^2^)+(0.0602P)^2^+0.2953P] where P=(Fo^2^+2Fc^2^)/3'
_refine_ls_weighting_scheme calc
_refine_ls_wR_factor_gt 0.0937
_refine_ls_wR_factor_ref 0.0969
_reflns_Friedel_coverage 0.000
_reflns_number_gt 3376
_reflns_number_total 3711
_reflns_threshold_expression 'I > 2\s(I)'
_cod_data_source_file c6ce00872k2.cif
_cod_data_source_block CIM2
_cod_depositor_comments 'Adding full bibliography for 7225737--7225747.cif.'
_cod_database_code 7225738
_shelx_space_group_comment
;
The symmetry employed for this shelxl refinement is uniquely defined
by the following loop, which should always be used as a source of
symmetry information in preference to the above space-group names.
They are only intended as comments.
;
_shelxl_version_number 2014-3

loop_
_space_group_symop_operation_xyz
'x, y, z'
'-x, y+1/2, -z+1/2'
'-x, -y, -z'
'x, -y-1/2, z-1/2'

loop_
_atom_site_label
_atom_site_type_symbol
_atom_site_fract_x
_atom_site_fract_y
_atom_site_fract_z
_atom_site_U_iso_or_equiv
_atom_site_adp_type
_atom_site_occupancy
_atom_site_site_symmetry_order
_atom_site_calc_flag
H4 H 0.0826(16) 0.9272(7) 1.0995(10) 0.022(3) Uiso 1 1 d
H9 H -0.4827(18) 0.9518(8) 1.1829(10) 0.027(3) Uiso 1 1 d
H5 H 0.0142(17) 0.7148(7) 1.0689(10) 0.024(3) Uiso 1 1 d
H8 H -0.5891(19) 0.8984(8) 1.2359(11) 0.030(4) Uiso 1 1 d
H2 H 0.2939(19) 0.8218(7) 0.8604(12) 0.033(4) Uiso 1 1 d
H10 H -0.586(2) 0.6689(8) 1.1967(13) 0.046(4) Uiso 1 1 d
H11 H -0.532(2) 0.5584(10) 1.1175(14) 0.055(5) Uiso 1 1 d
H13 H -0.291(2) 0.6616(9) 0.8881(14) 0.049(5) Uiso 1 1 d
H7 H -0.5752(19) 0.7865(7) 1.1954(11) 0.028(3) Uiso 1 1 d
H6 H -0.346(2) 0.7710(9) 0.9657(12) 0.040(4) Uiso 1 1 d
H12 H -0.385(2) 0.5557(9) 0.9611(13) 0.049(4) Uiso 1 1 d
H16 H -0.084(3) 0.5092(11) 0.8918(16) 0.065(6) Uiso 1 1 d
H18 H 0.294(3) 0.4295(12) 0.7022(17) 0.077(6) Uiso 1 1 d
H1 H 0.155(3) 0.5968(11) 0.9041(15) 0.063(5) Uiso 1 1 d
H3 H 0.299(2) 1.0499(10) 0.9718(15) 0.067(6) Uiso 1 1 d
H15 H -0.059(3) 0.4256(13) 0.8872(18) 0.083(7) Uiso 1 1 d
H17 H 0.089(3) 0.4186(12) 0.6722(18) 0.085(7) Uiso 1 1 d
H14 H -0.145(3) 0.4633(13) 0.794(2) 0.098(8) Uiso 1 1 d
H19 H 0.172(3) 0.3772(12) 0.7572(18) 0.078(7) Uiso 1 1 d
O3 O 0.26327(10) 0.69253(4) 0.81557(6) 0.02692(19) Uani 1 1 d
O4 O 0.12758(11) 0.63479(4) 0.93913(6) 0.0295(2) Uani 1 1 d
O2 O 0.35613(12) 0.95313(4) 0.85631(6) 0.0340(2) Uani 1 1 d
O6 O -0.09120(11) 0.87679(4) 1.23180(6) 0.0318(2) Uani 1 1 d
O5 O -0.11004(12) 0.76267(5) 1.22347(7) 0.0354(2) Uani 1 1 d
O7 O -0.36189(11) 0.87464(4) 1.05364(6) 0.0284(2) Uani 1 1 d
O1 O 0.24617(12) 1.00620(4) 0.99366(7) 0.0358(2) Uani 1 1 d
N1 N -0.06258(12) 0.81990(5) 1.19033(7) 0.0250(2) Uani 1 1 d
C7 C 0.03553(13) 0.82042(6) 1.09543(8) 0.0210(2) Uani 1 1 d
C10 C -0.47021(13) 0.73006(6) 1.08904(8) 0.0228(2) Uani 1 1 d
N2 N -0.51143(12) 0.79227(5) 1.14266(7) 0.0242(2) Uani 1 1 d
C14 C -0.38309(15) 0.72841(6) 0.99697(9) 0.0287(3) Uani 1 1 d
C1 C 0.18784(13) 0.69234(6) 0.89614(8) 0.0218(2) Uani 1 1 d
C8 C 0.15438(13) 0.75845(5) 0.95523(8) 0.0207(2) Uani 1 1 d
C6 C 0.05911(13) 0.75720(6) 1.04389(8) 0.0218(2) Uani 1 1 d
C5 C 0.10186(14) 0.88427(6) 1.06257(8) 0.0223(2) Uani 1 1 d
C2 C 0.27557(14) 0.95169(6) 0.93504(8) 0.0249(2) Uani 1 1 d
N3 N -0.51635(13) 0.90871(5) 1.19023(8) 0.0278(2) Uani 1 1 d
C3 C 0.22341(14) 0.82178(6) 0.92074(8) 0.0220(2) Uani 1 1 d
C4 C 0.19785(14) 0.88452(5) 0.97385(8) 0.0221(2) Uani 1 1 d
C13 C -0.40466(17) 0.60063(7) 0.99397(11) 0.0381(3) Uani 1 1 d
C9 C -0.45824(13) 0.85969(5) 1.12562(8) 0.0222(2) Uani 1 1 d
C12 C -0.49203(18) 0.60252(7) 1.08490(11) 0.0376(3) Uani 1 1 d
C11 C -0.52494(16) 0.66658(6) 1.13210(10) 0.0312(3) Uani 1 1 d
C15 C -0.35097(16) 0.66348(7) 0.95077(11) 0.0350(3) Uani 1 1 d
O8 O 0.21073(11) 0.52448(4) 0.82579(7) 0.0336(2) Uani 1 1 d
C16 C 0.11597(16) 0.47519(6) 0.80267(9) 0.0305(3) Uani 1 1 d
C18 C -0.0566(2) 0.46796(9) 0.84893(13) 0.0477(4) Uani 1 1 d
C17 C 0.1703(2) 0.42127(8) 0.72607(12) 0.0450(4) Uani 1 1 d

loop_
_atom_site_aniso_label
_atom_site_aniso_U_11
_atom_site_aniso_U_22
_atom_site_aniso_U_33
_atom_site_aniso_U_23
_atom_site_aniso_U_13
_atom_site_aniso_U_12
O3 0.0313(4) 0.0240(4) 0.0259(4) -0.0040(3) 0.0087(3) -0.0016(3)
O4 0.0420(5) 0.0196(4) 0.0274(4) -0.0009(3) 0.0092(3) -0.0035(3)
O2 0.0480(5) 0.0248(4) 0.0299(4) -0.0001(3) 0.0139(4) -0.0059(4)
O6 0.0348(5) 0.0341(5) 0.0270(4) -0.0087(3) 0.0075(3) 0.0017(3)
O5 0.0415(5) 0.0347(5) 0.0305(4) -0.0004(4) 0.0132(4) -0.0107(4)
O7 0.0361(4) 0.0219(4) 0.0278(4) -0.0004(3) 0.0103(3) -0.0039(3)
O1 0.0526(6) 0.0195(4) 0.0361(5) -0.0031(3) 0.0175(4) -0.0051(4)
N1 0.0230(4) 0.0306(5) 0.0215(5) -0.0028(4) 0.0020(4) -0.0024(4)
C7 0.0184(5) 0.0264(5) 0.0183(5) -0.0010(4) 0.0019(4) 0.0001(4)
C10 0.0196(5) 0.0218(5) 0.0269(5) -0.0017(4) 0.0003(4) 0.0016(4)
N2 0.0269(5) 0.0206(5) 0.0257(5) 0.0003(4) 0.0093(4) -0.0001(4)
C14 0.0291(6) 0.0278(6) 0.0294(6) -0.0037(5) 0.0053(5) -0.0018(4)
C1 0.0216(5) 0.0218(5) 0.0222(5) -0.0003(4) 0.0005(4) -0.0005(4)
C8 0.0203(5) 0.0218(5) 0.0197(5) -0.0012(4) -0.0003(4) 0.0008(4)
C6 0.0214(5) 0.0227(5) 0.0211(5) 0.0009(4) -0.0001(4) -0.0021(4)
C5 0.0238(5) 0.0213(5) 0.0218(5) -0.0021(4) -0.0004(4) 0.0015(4)
C2 0.0287(5) 0.0220(5) 0.0242(5) 0.0005(4) 0.0008(4) -0.0003(4)
N3 0.0320(5) 0.0204(5) 0.0315(5) -0.0023(4) 0.0102(4) -0.0012(4)
C3 0.0227(5) 0.0238(5) 0.0196(5) 0.0003(4) 0.0015(4) 0.0008(4)
C4 0.0230(5) 0.0212(5) 0.0220(5) 0.0009(4) -0.0002(4) -0.0001(4)
C13 0.0347(7) 0.0284(6) 0.0513(8) -0.0148(6) 0.0022(6) 0.0024(5)
C9 0.0221(5) 0.0208(5) 0.0235(5) 0.0003(4) 0.0000(4) 0.0005(4)
C12 0.0416(7) 0.0222(6) 0.0491(8) -0.0018(5) 0.0045(6) -0.0018(5)
C11 0.0352(6) 0.0253(6) 0.0333(6) 0.0004(5) 0.0071(5) -0.0006(5)
C15 0.0305(6) 0.0384(7) 0.0365(7) -0.0121(5) 0.0074(5) -0.0004(5)
O8 0.0384(5) 0.0203(4) 0.0424(5) -0.0015(3) 0.0058(4) -0.0026(3)
C16 0.0406(7) 0.0228(6) 0.0280(6) 0.0091(4) -0.0037(5) -0.0034(5)
C18 0.0475(8) 0.0534(9) 0.0425(8) 0.0097(7) 0.0056(7) -0.0165(7)
C17 0.0613(10) 0.0311(7) 0.0420(8) -0.0059(6) -0.0064(7) -0.0049(6)

loop_
_atom_type_symbol
_atom_type_description
_atom_type_scat_dispersion_real
_atom_type_scat_dispersion_imag
_atom_type_scat_source
C C 0.0181 0.0091 'International Tables Vol C Tables 4.2.6.8 and 6.1.1.4'
H H 0.0000 0.0000 'International Tables Vol C Tables 4.2.6.8 and 6.1.1.4'
N N 0.0311 0.0180 'International Tables Vol C Tables 4.2.6.8 and 6.1.1.4'
O O 0.0492 0.0322 'International Tables Vol C Tables 4.2.6.8 and 6.1.1.4'

loop_
_geom_angle_atom_site_label_1
_geom_angle_atom_site_label_2
_geom_angle_atom_site_label_3
_geom_angle
O5 N1 O6 123.89(9)
O5 N1 C7 118.10(9)
O6 N1 C7 118.01(9)
C5 C7 C6 123.06(10)
C5 C7 N1 118.19(9)
C6 C7 N1 118.74(9)
C14 C10 C11 119.20(10)
C14 C10 N2 124.63(10)
C11 C10 N2 116.15(10)
C9 N2 C10 128.75(9)
C15 C14 C10 119.30(11)
O3 C1 O4 123.79(10)
O3 C1 C8 122.52(9)
O4 C1 C8 113.69(9)
C6 C8 C3 120.18(10)
C6 C8 C1 121.27(9)
C3 C8 C1 118.54(9)
C7 C6 C8 118.00(10)
C7 C5 C4 118.20(10)
O2 C2 O1 125.32(10)
O2 C2 C4 121.68(10)
O1 C2 C4 113.00(10)
C4 C3 C8 120.70(10)
C3 C4 C5 119.86(10)
C3 C4 C2 119.27(10)
C5 C4 C2 120.88(9)
C12 C13 C15 119.20(12)
O7 C9 N3 122.43(10)
O7 C9 N2 121.75(10)
N3 C9 N2 115.82(10)
C13 C12 C11 120.33(12)
C12 C11 C10 120.64(12)
C13 C15 C14 121.32(12)
O8 C16 C18 120.94(12)
O8 C16 C17 120.32(12)
C18 C16 C17 118.74(12)

loop_
_geom_bond_atom_site_label_1
_geom_bond_atom_site_label_2
_geom_bond_distance
O3 C1 1.2166(13)
O4 C1 1.3144(13)
O2 C2 1.2168(14)
O6 N1 1.2253(12)
O5 N1 1.2239(13)
O7 C9 1.2487(13)
O1 C2 1.3054(14)
N1 C7 1.4707(14)
C7 C5 1.3833(15)
C7 C6 1.3840(15)
C10 C14 1.3942(16)
C10 C11 1.3945(16)
C10 N2 1.4078(13)
N2 C9 1.3582(14)
C14 C15 1.3910(17)
C1 C8 1.4929(14)
C8 C6 1.3896(15)
C8 C3 1.3900(15)
C5 C4 1.3932(15)
C2 C4 1.4983(14)
N3 C9 1.3379(14)
C3 C4 1.3886(15)
C13 C12 1.382(2)
C13 C15 1.383(2)
C12 C11 1.3836(17)
O8 C16 1.2197(15)
C16 C18 1.493(2)
C16 C17 1.4945(19)

loop_
_geom_hbond_atom_site_label_D
_geom_hbond_atom_site_label_H
_geom_hbond_atom_site_label_A
_geom_hbond_distance_DH
_geom_hbond_distance_HA
_geom_hbond_distance_DA
_geom_hbond_angle_DHA
_geom_hbond_site_symmetry_A
N3 H9 O2 0.861(15) 2.115(15) 2.9600(13) 166.7(13) 3_577
N3 H8 O3 0.855(16) 2.325(16) 3.0673(13) 145.5(13) 4_476
N3 H8 O8 0.855(16) 2.453(15) 3.0691(13) 129.6(12) 4_476
N2 H7 O3 0.865(15) 2.072(15) 2.9058(12) 161.6(13) 4_476
C14 H6 O7 0.949(16) 2.271(16) 2.8609(14) 119.5(12) .
O4 H1 O8 0.88(2) 1.77(2) 2.6433(12) 175.8(19) .
O1 H3 O7 0.97(2) 1.54(2) 2.5057(11) 171.2(18) 3_577
C18 H15 O4 0.94(2) 2.60(2) 3.4320(17) 147.0(18) 3_567
C18 H14 O2 0.98(3) 2.53(3) 3.511(2) 176(2) 2_546
